data_2208428
loop_
_publ_author_name
'Skene, W. G.'
'Dufresne, Stephane'

_publ_section_title
;
 A naphthalene--thiophene--naphthalene diazomethine triad solvated with
 dichloromethane
;
_journal_coeditor_code SJ6193
_journal_issue 3
_journal_name_full 'Acta Crystallographica Section E'
_journal_page_first o1116
_journal_page_last o1117
_journal_paper_doi 10.1107/S1600536806005411
_journal_volume 62
_journal_year 2006
_chemical_formula_iupac 'C26 H18 N2 S, 0.5C H2 Cl2'
_chemical_formula_moiety 'C26 H18 N2 S, 0.5C H2 Cl2'
_chemical_formula_sum 'C26.5 H19 Cl N2 S'
_chemical_formula_weight 432.97
_chemical_name_common
;
(E,E)-2,5-bis(1-naphthyliminomethyl)thiophene
;
_chemical_name_systematic
;
(E)-N-{(5-[(E)-1-naphthyliminomethyl]-2-thienylmethylene}naphthalen-1-amine
dichloromethane hemisolvate
;
_space_group_IT_number 4
_symmetry_cell_setting monoclinic
_symmetry_space_group_name_Hall 'P 2yb'
_symmetry_space_group_name_H-M 'P 1 21 1'
_atom_sites_solution_hydrogens geom
_atom_sites_solution_primary direct
_atom_sites_solution_secondary difmap
_audit_creation_method SHELXL-97
_cell_angle_alpha 90.000
_cell_angle_beta 94.872(4)
_cell_angle_gamma 90.000
_cell_formula_units_Z 2
_cell_length_a 11.2320(8)
_cell_length_b 5.8762(2)
_cell_length_c 16.7657(9)
_cell_measurement_reflns_used 3232
_cell_measurement_temperature 220(2)
_cell_measurement_theta_max 72.05
_cell_measurement_theta_min 2.65
_cell_volume 1102.56(11)
_computing_cell_refinement 'SAINT (Bruker, 1999)'
_computing_data_collection 'SMART (Bruker, 1999)'
_computing_data_reduction SAINT
_computing_molecular_graphics 'ORTEP-3 (Farrugia, 1997) and SHELXTL (Bruker, 1997)'
_computing_publication_material 'UdMX (local program)'
_computing_structure_refinement 'SHELXL97 (Sheldrick, 1997)'
_computing_structure_solution 'SHELXS97 (Sheldrick, 1997)'
_diffrn_ambient_temperature 220(2)
_diffrn_detector_area_resol_mean 5.5
_diffrn_measured_fraction_theta_full 0.973
_diffrn_measured_fraction_theta_max 0.974
_diffrn_measurement_device_type 'Bruker SMART 2K/PLATFORM'
_diffrn_measurement_method \w
_diffrn_radiation_monochromator graphite
_diffrn_radiation_source 'Sealed Tube'
_diffrn_radiation_type CuK\a
_diffrn_radiation_wavelength 1.54178
_diffrn_reflns_av_R_equivalents 0.030
_diffrn_reflns_av_sigmaI/netI 0.0980
_diffrn_reflns_limit_h_max 10
_diffrn_reflns_limit_h_min -13
_diffrn_reflns_limit_k_max 7
_diffrn_reflns_limit_k_min -7
_diffrn_reflns_limit_l_max 20
_diffrn_reflns_limit_l_min -20
_diffrn_reflns_number 9046
_diffrn_reflns_theta_full 72.85
_diffrn_reflns_theta_max 72.85
_diffrn_reflns_theta_min 2.64
_diffrn_standards_decay_% 0.08
_diffrn_standards_number 92
_exptl_absorpt_coefficient_mu 2.531
_exptl_absorpt_correction_T_max 0.8827
_exptl_absorpt_correction_T_min 0.4171
_exptl_absorpt_correction_type multi-scan
_exptl_absorpt_process_details '(SADABS; Sheldrick, 2004)'
_exptl_crystal_colour yellow--orange
_exptl_crystal_density_diffrn 1.304
_exptl_crystal_density_method 'not measured'
_exptl_crystal_description needle
_exptl_crystal_F_000 450
_exptl_crystal_size_max 0.76
_exptl_crystal_size_mid 0.09
_exptl_crystal_size_min 0.05
_refine_diff_density_max 0.272
_refine_diff_density_min -0.249
_refine_ls_abs_structure_details 'Flack (1983), 1741 Friedel pairs'
_refine_ls_abs_structure_Flack 0.00(3)
_refine_ls_extinction_coef 0.0022(5)
_refine_ls_extinction_expression Fc^*^=kFc[1+0.001xFc^2^\l^3^/sin(2\q)]^-1/4^
_refine_ls_extinction_method SHELXL97
_refine_ls_goodness_of_fit_ref 0.867
_refine_ls_hydrogen_treatment constr
_refine_ls_matrix_type full
_refine_ls_number_parameters 290
_refine_ls_number_reflns 4127
_refine_ls_number_restraints 25
_refine_ls_restrained_S_all 0.877
_refine_ls_R_factor_all 0.1126
_refine_ls_R_factor_gt 0.0653
_refine_ls_shift/su_max 0.000
_refine_ls_shift/su_mean 0.000
_refine_ls_structure_factor_coef Fsqd
_refine_ls_weighting_details 'calc w=1/[\s^2^(Fo^2^)+(0.0811P)^2^] where P=(Fo^2^+2Fc^2^)/3'
_refine_ls_weighting_scheme calc
_refine_ls_wR_factor_gt 0.1463
_refine_ls_wR_factor_ref 0.1655
_reflns_number_gt 2223
_reflns_number_total 4127
_reflns_threshold_expression I>2\s(I)
_cod_data_source_file sj6193.cif
_cod_data_source_block I
_cod_depositor_comments
;
The following automatic conversions were performed:
'_symmetry_cell_setting' value 'Monoclinic' changed to 'monoclinic'
according to '/home/saulius/struct/CIF-dictionaries/cif_core.dic'
dictionary named 'cif_core.dic' version 2.4.1 from
2010-06-29.

'_geom_torsion_publ_flag' value 'Y' changed to 'y' according
to '/home/saulius/struct/CIF-dictionaries/cif_core.dic' dictionary named
'cif_core.dic' version 2.4.1 from 2010-06-29.

'_geom_torsion_publ_flag'
value 'NO' changed to 'no' according to
'/home/saulius/struct/CIF-dictionaries/cif_core.dic' dictionary named
'cif_core.dic' version 2.4.1 from 2010-06-29 (36 times).

Automatic conversion script
Id: cif_fix_enum 1527 2010-12-29 10:47:43Z saulius 

The following automatic conversions were performed:

'_symmetry_cell_setting' value 'Monoclinic' changed to 'monoclinic'
according to /home/saulius/struct/CIF-dictionaries/cif_core.dic
dictionary named 'cif_core.dic' version 2.4.1 from
2010-06-29.

'_geom_torsion_publ_flag' value 'Y' changed to 'y'
according to /home/saulius/struct/CIF-dictionaries/cif_core.dic
dictionary named 'cif_core.dic' version 2.4.1 from
2010-06-29.

'_geom_torsion_publ_flag' value 'NO' changed to 'no'
according to /home/saulius/struct/CIF-dictionaries/cif_core.dic
dictionary named 'cif_core.dic' version 2.4.1 from 2010-06-29 (36
times).

Automatic conversion script
Id: cif_fix_values 1715 2011-07-08 13:25:40Z adriana 
;
_cod_original_sg_symbol_H-M 'P 21'
_cod_original_formula_sum 'C26.50 H19 Cl N2 S'
_cod_database_code 2208428

loop_
_symmetry_equiv_pos_as_xyz
'x, y, z'
'-x, y+1/2, -z'

loop_
_atom_site_type_symbol
_atom_site_label
_atom_site_fract_x
_atom_site_fract_y
_atom_site_fract_z
_atom_site_U_iso_or_equiv
_atom_site_adp_type
_atom_site_calc_flag
_atom_site_refinement_flags
_atom_site_occupancy
_atom_site_disorder_assembly
_atom_site_disorder_group
S S1 0.32408(12) 0.48586(19) 0.98036(7) 0.0587(4) Uani d . 1 . .
N N1 0.2676(4) 0.4222(6) 0.8000(2) 0.0574(11) Uani d . 1 . .
N N2 0.3741(4) 0.4300(6) 1.1610(2) 0.0554(11) Uani d . 1 . .
C C1 0.2888(5) 0.6260(8) 0.8230(3) 0.0581(14) Uani d . 1 . .
H H1 0.2853 0.7416 0.7841 0.070 Uiso calc R 1 . .
C C2 0.3179(4) 0.6887(9) 0.9052(3) 0.0570(13) Uani d . 1 . .
C C3 0.3418(5) 0.8989(8) 0.9351(3) 0.0607(13) Uani d . 1 . .
H H3 0.3425 1.0301 0.9030 0.073 Uiso calc R 1 . .
C C4 0.3655(5) 0.9022(8) 1.0185(3) 0.0604(14) Uani d . 1 . .
H H4 0.3829 1.0358 1.0480 0.072 Uiso calc R 1 . .
C C5 0.3607(4) 0.6912(8) 1.0525(3) 0.0535(12) Uani d . 1 . .
C C6 0.3801(5) 0.6338(8) 1.1345(3) 0.0600(14) Uani d . 1 . .
H H6 0.3985 0.7513 1.1715 0.072 Uiso calc R 1 . .
C C7 0.2419(5) 0.3814(8) 0.7175(3) 0.0556(13) Uani d . 1 . .
C C8 0.2947(5) 0.4961(11) 0.6602(3) 0.0723(14) Uani d . 1 . .
H H8 0.3498 0.6118 0.6753 0.087 Uiso calc R 1 . .
C C9 0.2692(5) 0.4467(11) 0.5792(3) 0.0776(17) Uani d . 1 . .
H H9 0.3054 0.5313 0.5403 0.093 Uiso calc R 1 . .
C C10 0.1902(5) 0.2719(11) 0.5561(3) 0.0768(18) Uani d . 1 . .
H H10 0.1735 0.2374 0.5016 0.092 Uiso calc R 1 . .
C C11 0.1361(5) 0.1489(9) 0.6135(3) 0.0636(15) Uani d . 1 . .
C C12 0.0575(5) -0.0365(12) 0.5915(3) 0.0824(17) Uani d . 1 . .
H H12 0.0423 -0.0766 0.5373 0.099 Uiso calc R 1 . .
C C13 0.0049(6) -0.1547(12) 0.6485(4) 0.092(2) Uani d . 1 . .
H H13 -0.0473 -0.2752 0.6333 0.110 Uiso calc R 1 . .
C C14 0.0269(5) -0.1000(10) 0.7293(4) 0.0825(19) Uani d . 1 . .
H H14 -0.0108 -0.1825 0.7680 0.099 Uiso calc R 1 . .
C C15 0.1029(5) 0.0722(8) 0.7521(3) 0.0682(16) Uani d . 1 . .
H H15 0.1178 0.1070 0.8068 0.082 Uiso calc R 1 . .
C C16 0.1593(5) 0.1982(9) 0.6958(3) 0.0568(13) Uani d . 1 . .
C C17 0.4005(5) 0.3875(8) 1.2435(3) 0.0542(13) Uani d . 1 . .
C C18 0.4852(5) 0.5103(9) 1.2900(3) 0.0680(15) Uani d . 1 . .
H H18 0.5273 0.6280 1.2670 0.082 Uiso calc R 1 . .
C C19 0.5085(5) 0.4597(11) 1.3717(3) 0.0778(17) Uani d . 1 . .
H H19 0.5653 0.5461 1.4031 0.093 Uiso calc R 1 . .
C C20 0.4505(6) 0.2885(11) 1.4061(3) 0.0775(18) Uani d . 1 . .
H H20 0.4672 0.2576 1.4609 0.093 Uiso calc R 1 . .
C C21 0.3645(5) 0.1551(9) 1.3598(3) 0.0647(15) Uani d . 1 . .
C C22 0.3055(6) -0.0328(12) 1.3943(3) 0.0783(16) Uani d . 1 . .
H H22 0.3242 -0.0709 1.4483 0.094 Uiso calc R 1 . .
C C23 0.2236(6) -0.1546(10) 1.3495(4) 0.088(2) Uani d . 1 . .
H H23 0.1852 -0.2775 1.3724 0.106 Uiso calc R 1 . .
C C24 0.1948(6) -0.0996(10) 1.2686(4) 0.0799(18) Uani d . 1 . .
H H24 0.1362 -0.1842 1.2381 0.096 Uiso calc R 1 . .
C C25 0.2512(5) 0.0760(9) 1.2336(3) 0.0668(16) Uani d . 1 . .
H H25 0.2321 0.1091 1.1792 0.080 Uiso calc R 1 . .
C C26 0.3382(5) 0.2083(8) 1.2788(3) 0.0535(12) Uani d . 1 . .
C C31 0.0066(18) 0.155(5) 1.0040(16) 0.120(6) Uani d PU 0.50 A -1
H H31A 0.0874 0.1588 1.0311 0.144 Uiso calc PR 0.50 A -1
H H31B -0.0493 0.1723 1.0455 0.144 Uiso calc PR 0.50 A -1
Cl Cl1 -0.0140(15) -0.092(6) 0.9650(14) 0.435(10) Uani d PU 0.50 A -1
Cl Cl2 -0.0095(14) 0.399(7) 0.9407(10) 0.503(18) Uani d PU 0.50 A -1

loop_
_atom_site_aniso_label
_atom_site_aniso_U_11
_atom_site_aniso_U_22
_atom_site_aniso_U_33
_atom_site_aniso_U_12
_atom_site_aniso_U_13
_atom_site_aniso_U_23
S1 0.0854(9) 0.0317(5) 0.0581(7) -0.0012(7) 0.0003(6) -0.0008(7)
N1 0.074(3) 0.045(2) 0.054(2) 0.003(2) 0.007(2) 0.0012(18)
N2 0.072(3) 0.043(3) 0.051(2) -0.0002(19) 0.007(2) -0.0011(18)
C1 0.080(4) 0.040(3) 0.055(3) 0.002(2) 0.007(3) 0.012(2)
C2 0.068(4) 0.049(3) 0.053(3) 0.009(3) 0.001(2) -0.001(2)
C3 0.088(4) 0.038(2) 0.057(3) -0.003(3) 0.010(3) 0.003(2)
C4 0.080(4) 0.033(2) 0.067(3) -0.006(2) -0.001(3) -0.009(2)
C5 0.066(3) 0.041(3) 0.053(3) -0.001(2) 0.000(2) -0.004(2)
C6 0.082(4) 0.041(3) 0.057(3) 0.000(3) 0.009(3) -0.006(3)
C7 0.073(4) 0.049(3) 0.045(3) 0.013(3) 0.006(2) 0.005(2)
C8 0.100(4) 0.063(3) 0.055(3) -0.002(4) 0.014(3) 0.005(3)
C9 0.089(4) 0.084(5) 0.063(3) -0.003(4) 0.024(3) 0.005(3)
C10 0.093(5) 0.095(5) 0.042(3) 0.023(4) 0.003(3) -0.002(3)
C11 0.074(4) 0.063(3) 0.052(3) 0.013(3) -0.001(3) -0.006(3)
C12 0.094(5) 0.082(5) 0.067(4) 0.000(4) -0.016(3) -0.010(4)
C13 0.098(5) 0.074(4) 0.098(5) -0.014(4) -0.027(4) -0.007(4)
C14 0.083(5) 0.070(4) 0.091(5) -0.015(3) -0.010(3) 0.009(3)
C15 0.081(4) 0.055(3) 0.066(4) 0.003(3) -0.006(3) 0.000(3)
C16 0.065(4) 0.047(3) 0.059(3) 0.014(2) 0.005(3) 0.004(2)
C17 0.073(4) 0.046(3) 0.044(3) 0.006(3) 0.004(2) -0.005(2)
C18 0.100(4) 0.041(3) 0.060(3) 0.003(3) -0.008(3) -0.008(3)
C19 0.099(5) 0.073(4) 0.057(3) 0.007(4) -0.016(3) -0.008(3)
C20 0.096(5) 0.082(4) 0.054(4) 0.024(4) 0.004(3) 0.002(3)
C21 0.082(4) 0.063(3) 0.050(3) 0.021(3) 0.014(3) 0.000(3)
C22 0.115(5) 0.068(4) 0.054(3) 0.015(4) 0.022(3) 0.004(4)
C23 0.119(6) 0.055(4) 0.096(5) 0.004(4) 0.041(4) 0.013(4)
C24 0.094(5) 0.061(3) 0.087(4) -0.013(3) 0.019(4) -0.013(3)
C25 0.089(5) 0.057(3) 0.055(3) 0.001(3) 0.011(3) 0.000(3)
C26 0.074(4) 0.038(2) 0.049(3) 0.007(2) 0.012(3) -0.003(2)
C31 0.074(8) 0.146(11) 0.141(10) -0.012(8) 0.019(7) -0.008(9)
Cl1 0.288(13) 0.55(3) 0.50(2) 0.067(19) 0.204(15) 0.01(3)
Cl2 0.283(12) 0.84(6) 0.374(17) 0.03(2) -0.014(13) -0.10(3)

loop_
_atom_type_symbol
_atom_type_description
_atom_type_scat_dispersion_real
_atom_type_scat_dispersion_imag
_atom_type_scat_source
C C 0.0181 0.0091 'International Tables Vol C Tables 4.2.6.8 and 6.1.1.4'
H H 0.0000 0.0000 'International Tables Vol C Tables 4.2.6.8 and 6.1.1.4'
N N 0.0311 0.0180 'International Tables Vol C Tables 4.2.6.8 and 6.1.1.4'
S S 0.3331 0.5567 'International Tables Vol C Tables 4.2.6.8 and 6.1.1.4'
Cl Cl 0.3639 0.7018 'International Tables Vol C Tables 4.2.6.8 and 6.1.1.4'

loop_
_geom_angle_atom_site_label_1
_geom_angle_atom_site_label_2
_geom_angle_atom_site_label_3
_geom_angle
_geom_angle_publ_flag
C2 S1 C5 91.2(2) no
C1 N1 C7 118.3(4) no
C6 N2 C17 119.5(4) no
N1 C1 C2 123.6(5) no
N1 C1 H1 118.2 no
C2 C1 H1 118.2 no
C3 C2 C1 127.7(5) no
C3 C2 S1 111.4(4) no
C1 C2 S1 120.9(4) no
C2 C3 C4 113.4(4) no
C2 C3 H3 123.3 no
C4 C3 H3 123.3 no
C5 C4 C3 113.1(4) no
C5 C4 H4 123.4 no
C3 C4 H4 123.4 no
C4 C5 C6 127.9(5) no
C4 C5 S1 110.8(4) no
C6 C5 S1 121.3(4) no
N2 C6 C5 123.5(5) no
N2 C6 H6 118.3 no
C5 C6 H6 118.3 no
C8 C7 N1 123.2(5) no
C8 C7 C16 120.2(5) no
N1 C7 C16 116.6(4) no
C7 C8 C9 121.5(6) no
C7 C8 H8 119.2 no
C9 C8 H8 119.2 no
C10 C9 C8 119.9(6) no
C10 C9 H9 120.1 no
C8 C9 H9 120.1 no
C11 C10 C9 120.0(5) no
C11 C10 H10 120 no
C9 C10 H10 120 no
C10 C11 C16 121.1(5) no
C10 C11 C12 121.1(5) no
C16 C11 C12 117.8(5) no
C13 C12 C11 120.3(5) no
C13 C12 H12 119.8 no
C11 C12 H12 119.8 no
C12 C13 C14 120.9(6) no
C12 C13 H13 119.5 no
C14 C13 H13 119.5 no
C15 C14 C13 120.1(6) no
C15 C14 H14 119.9 no
C13 C14 H14 119.9 no
C14 C15 C16 121.1(6) no
C14 C15 H15 119.5 no
C16 C15 H15 119.5 no
C15 C16 C11 119.7(5) no
C15 C16 C7 122.9(5) no
C11 C16 C7 117.4(5) no
C18 C17 N2 122.5(5) no
C18 C17 C26 119.4(5) no
N2 C17 C26 118.0(4) no
C17 C18 C19 120.2(6) no
C17 C18 H18 119.9 no
C19 C18 H18 119.9 no
C20 C19 C18 121.1(6) no
C20 C19 H19 119.5 no
C18 C19 H19 119.5 no
C19 C20 C21 120.4(5) no
C19 C20 H20 119.8 no
C21 C20 H20 119.8 no
C26 C21 C20 119.0(5) no
C26 C21 C22 119.7(5) no
C20 C21 C22 121.3(5) no
C23 C22 C21 120.2(5) no
C23 C22 H22 119.9 no
C21 C22 H22 119.9 no
C22 C23 C24 120.5(6) no
C22 C23 H23 119.7 no
C24 C23 H23 119.7 no
C25 C24 C23 120.6(6) no
C25 C24 H24 119.7 no
C23 C24 H24 119.7 no
C24 C25 C26 120.6(5) no
C24 C25 H25 119.7 no
C26 C25 H25 119.7 no
C21 C26 C25 118.4(5) no
C21 C26 C17 119.9(5) no
C25 C26 C17 121.7(5) no
CL1 C31 CL2 119(2) no
CL1 C31 H31A 107.6 no
CL2 C31 H31A 107.6 no
CL1 C31 H31B 107.6 no
CL2 C31 H31B 107.6 no
H31A C31 H31B 107 no

loop_
_geom_bond_atom_site_label_1
_geom_bond_atom_site_label_2
_geom_bond_distance
_geom_bond_publ_flag
S1 C2 1.732(5) no
S1 C5 1.734(5) no
N1 C1 1.274(6) y
N1 C7 1.409(6) y
N2 C6 1.281(6) y
N2 C17 1.413(6) y
C1 C2 1.436(6) y
C1 H1 0.94 no
C2 C3 1.351(6) no
C3 C4 1.401(6) no
C3 H3 0.94 no
C4 C5 1.368(6) no
C4 H4 0.94 no
C5 C6 1.414(7) y
C6 H6 0.94 no
C7 C8 1.351(6) no
C7 C16 1.448(7) no
C8 C9 1.394(6) no
C8 H8 0.94 no
C9 C10 1.391(8) no
C9 H9 0.94 no
C10 C11 1.385(7) no
C10 H10 0.94 no
C11 C16 1.412(6) no
C11 C12 1.430(8) no
C12 C13 1.357(8) no
C12 H12 0.94 no
C13 C14 1.394(7) no
C13 H13 0.94 no
C14 C15 1.358(7) no
C14 H14 0.94 no
C15 C16 1.393(7) no
C15 H15 0.94 no
C17 C18 1.381(6) no
C17 C26 1.421(7) no
C18 C19 1.404(6) no
C18 H18 0.94 no
C19 C20 1.353(8) no
C19 H19 0.94 no
C20 C21 1.423(7) no
C20 H20 0.94 no
C21 C26 1.400(6) no
C21 C22 1.434(8) no
C22 C23 1.344(8) no
C22 H22 0.94 no
C23 C24 1.406(7) no
C23 H23 0.94 no
C24 C25 1.368(7) no
C24 H24 0.94 no
C25 C26 1.417(7) no
C25 H25 0.94 no
C31 Cl1 1.603(19) no
C31 Cl2 1.78(4) no
C31 H31a 0.98 no
C31 H31b 0.98 no

loop_
_geom_torsion_atom_site_label_1
_geom_torsion_atom_site_label_2
_geom_torsion_atom_site_label_3
_geom_torsion_atom_site_label_4
_geom_torsion
_geom_torsion_publ_flag
C7 N1 C1 C2 -179.0(4) y
N1 C1 C2 C3 179.9(6) no
N1 C1 C2 S1 -0.9(8) y
C5 S1 C2 C3 -0.4(5) no
C5 S1 C2 C1 -179.7(4) no
C1 C2 C3 C4 179.2(5) no
S1 C2 C3 C4 0.0(6) no
C2 C3 C4 C5 0.6(7) no
C3 C4 C5 C6 179.8(5) no
C3 C4 C5 S1 -0.9(6) no
C2 S1 C5 C4 0.7(4) no
C2 S1 C5 C6 -179.9(4) no
C17 N2 C6 C5 177.1(4) y
C4 C5 C6 N2 -179.7(6) no
S1 C5 C6 N2 1.0(8) y
C1 N1 C7 C8 36.1(7) y
C1 N1 C7 C16 -147.3(5) no
N1 C7 C8 C9 178.3(5) no
C16 C7 C8 C9 1.8(8) no
C7 C8 C9 C10 -1.7(9) no
C8 C9 C10 C11 0.6(8) no
C9 C10 C11 C16 0.3(8) no
C9 C10 C11 C12 -177.9(5) no
C10 C11 C12 C13 -179.7(6) no
C16 C11 C12 C13 2.0(8) no
C11 C12 C13 C14 -0.7(9) no
C12 C13 C14 C15 -0.6(9) no
C13 C14 C15 C16 0.5(8) no
C14 C15 C16 C11 0.9(8) no
C14 C15 C16 C7 -179.3(5) no
C10 C11 C16 C15 179.6(5) no
C12 C11 C16 C15 -2.1(7) no
C10 C11 C16 C7 -0.2(7) no
C12 C11 C16 C7 178.1(5) no
C8 C7 C16 C15 179.3(5) no
N1 C7 C16 C15 2.6(7) no
C8 C7 C16 C11 -0.8(7) no
N1 C7 C16 C11 -177.5(4) no
C6 N2 C17 C18 -33.6(7) y
C6 N2 C17 C26 147.5(5) no
N2 C17 C18 C19 -179.5(5) no
C26 C17 C18 C19 -0.7(8) no
C17 C18 C19 C20 1.1(9) no
C18 C19 C20 C21 0.2(9) no
C19 C20 C21 C26 -2.0(8) no
C19 C20 C21 C22 177.5(5) no
C26 C21 C22 C23 -1.3(8) no
C20 C21 C22 C23 179.2(5) no
C21 C22 C23 C24 0.0(9) no
C22 C23 C24 C25 1.2(9) no
C23 C24 C25 C26 -1.2(8) no
C20 C21 C26 C25 -179.2(5) no
C22 C21 C26 C25 1.4(7) no
C20 C21 C26 C17 2.4(7) no
C22 C21 C26 C17 -177.1(5) no
C24 C25 C26 C21 -0.1(7) no
C24 C25 C26 C17 178.2(5) no
C18 C17 C26 C21 -1.1(7) no
N2 C17 C26 C21 177.8(4) no
C18 C17 C26 C25 -179.5(5) no
N2 C17 C26 C25 -0.6(7) no
